data_8107212
loop_
_publ_author_name
'Huang, Xiao-Zhou'
'Lu, Jiu-Fu'

_publ_section_title
;
 Crystal structure of
 catena-poly[diaqua-bis(\m2-1,3-di(1H-imidazol-1-yl)propane-\k2
 N:N&#x2032;)cobalt(II)] tetrafluoroterephthalate, C26H28N8O6F4Co
;
_journal_issue 4
_journal_name_full 'Zeitschrift f\"ur Kristallographie - New Crystal Structures'
_journal_page_first 773
_journal_page_last 774
_journal_paper_doi 10.1515/ncrs-2022-0108
_journal_volume 237
_journal_year 2022
_chemical_formula_sum 'C26 H28 Co F4 N8 O6'
_chemical_formula_weight 683.49
_space_group_crystal_system monoclinic
_space_group_IT_number 12
_space_group_name_Hall '-C 2y'
_space_group_name_H-M_alt 'C 1 2/m 1'
_atom_sites_solution_hydrogens mixed
_cell_angle_alpha 90
_cell_angle_beta 121.227(7)
_cell_angle_gamma 90
_cell_formula_units_Z 2
_cell_length_a 15.7590(18)
_cell_length_b 11.6981(15)
_cell_length_c 9.1210(12)
_cell_measurement_reflns_used 1996
_cell_measurement_temperature 293(2)
_cell_measurement_theta_max 27.57
_cell_measurement_theta_min 2.61
_cell_volume 1437.8(3)
_computing_cell_refinement 'Bruker SAINT'
_computing_data_collection 'Bruker APEX2'
_computing_data_reduction 'Bruker SAINT'
_computing_molecular_graphics 'Bruker SHELXTL'
_computing_publication_material 'Bruker SHELXTL'
_computing_structure_refinement 'SHELXL-2019/2 (Sheldrick, 2019)'
_computing_structure_solution 'SHELXS-97 (Sheldrick, 2008)'
_diffrn_ambient_temperature 293(2)
_diffrn_measured_fraction_theta_full 0.998
_diffrn_measured_fraction_theta_max 0.998
_diffrn_measurement_device_type 'Bruker APEX-II CCD'
_diffrn_measurement_method '\f and \w scans'
_diffrn_radiation_type MoK\a
_diffrn_radiation_wavelength 0.71073
_diffrn_reflns_av_R_equivalents 0.0173
_diffrn_reflns_av_unetI/netI 0.0202
_diffrn_reflns_Laue_measured_fraction_full 0.998
_diffrn_reflns_Laue_measured_fraction_max 0.998
_diffrn_reflns_limit_h_max 11
_diffrn_reflns_limit_h_min -18
_diffrn_reflns_limit_k_max 11
_diffrn_reflns_limit_k_min -13
_diffrn_reflns_limit_l_max 10
_diffrn_reflns_limit_l_min -10
_diffrn_reflns_number 3666
_diffrn_reflns_point_group_measured_fraction_full 0.998
_diffrn_reflns_point_group_measured_fraction_max 0.998
_diffrn_reflns_theta_full 24.987
_diffrn_reflns_theta_max 24.987
_diffrn_reflns_theta_min 2.788
_exptl_absorpt_coefficient_mu 0.679
_exptl_absorpt_correction_T_max 0.8217
_exptl_absorpt_correction_T_min 0.7731
_exptl_absorpt_correction_type multi-scan
_exptl_absorpt_process_details sadabs
_exptl_crystal_density_diffrn 1.579
_exptl_crystal_density_meas 0
_exptl_crystal_F_000 702
_exptl_crystal_size_max 0.400
_exptl_crystal_size_mid 0.380
_exptl_crystal_size_min 0.300
_refine_diff_density_max 0.858
_refine_diff_density_min -0.231
_refine_diff_density_rms 0.054
_refine_ls_extinction_coef .
_refine_ls_extinction_method none
_refine_ls_goodness_of_fit_ref 1.068
_refine_ls_hydrogen_treatment constr
_refine_ls_matrix_type full
_refine_ls_number_parameters 108
_refine_ls_number_reflns 1327
_refine_ls_number_restraints 0
_refine_ls_restrained_S_all 1.068
_refine_ls_R_factor_all 0.0361
_refine_ls_R_factor_gt 0.0323
_refine_ls_shift/su_max 0.000
_refine_ls_shift/su_mean 0.000
_refine_ls_structure_factor_coef Fsqd
_refine_ls_weighting_details 'w=1/[\s^2^(Fo^2^)+(0.0528P)^2^+1.4205P] where P=(Fo^2^+2Fc^2^)/3'
_refine_ls_weighting_scheme calc
_refine_ls_wR_factor_gt 0.0904
_refine_ls_wR_factor_ref 0.0923
_reflns_Friedel_coverage 0.000
_reflns_Friedel_fraction_full .
_reflns_Friedel_fraction_max .
_reflns_number_gt 1202
_reflns_number_total 1327
_reflns_threshold_expression 'I > 2\s(I)'
_cod_data_source_file suppl_j_ncrs-2022-0108_suppl.cif
_cod_data_source_block 1
_cod_original_sg_symbol_H-M 'C 2/m'
_cod_database_code 8107212
_shelx_space_group_comment
; 
The symmetry employed for this shelxl refinement is uniquely defined 
by the following loop, which should always be used as a source of 
symmetry information in preference to the above space-group names. 
They are only intended as comments. 
;
_shelx_estimated_absorpt_t_min 0.773
_shelx_estimated_absorpt_t_max 0.822

loop_
_space_group_symop_operation_xyz
'x, y, z'
'-x, y, -z'
'x+1/2, y+1/2, z'
'-x+1/2, y+1/2, -z'
'-x, -y, -z'
'x, -y, z'
'-x+1/2, -y+1/2, -z'
'x+1/2, -y+1/2, z'

loop_
_atom_site_label
_atom_site_type_symbol
_atom_site_fract_x
_atom_site_fract_y
_atom_site_fract_z
_atom_site_U_iso_or_equiv
_atom_site_adp_type
_atom_site_occupancy
_atom_site_site_symmetry_order
_atom_site_calc_flag
_atom_site_refinement_flags_posn
_atom_site_refinement_flags_adp
_atom_site_refinement_flags_occupancy
_atom_site_disorder_assembly
_atom_site_disorder_group
Co1 Co 1.000000 0.500000 1.000000 0.0258(2) Uani 1 4 d S T P . .
F1 F 0.92494(13) 0.11177(12) 0.6665(2) 0.0558(5) Uani 1 1 d . . . . .
N1 N 0.89139(13) 0.36627(14) 0.8878(2) 0.0306(4) Uani 1 1 d . . . . .
N2 N 0.80923(13) 0.21109(15) 0.8753(2) 0.0326(4) Uani 1 1 d . . . . .
O1 O 0.97290(17) 0.29977(15) 0.3624(2) 0.0596(6) Uani 1 1 d . . . . .
O2 O 0.9950(2) 0.500000 1.2317(3) 0.0474(7) Uani 1 2 d S T P . .
H2 H 0.987234 0.441010 1.277920 0.057 Uiso 1 1 d R U . . .
C1 C 0.88654(16) 0.27921(18) 0.9742(3) 0.0321(5) Uani 1 1 d . . . . .
H1 H 0.931409 0.266431 1.090119 0.039 Uiso 1 1 calc R U . . .
C2 C 0.81271(18) 0.3515(2) 0.7235(3) 0.0411(6) Uani 1 1 d . . . . .
H2A H 0.796892 0.400178 0.632155 0.049 Uiso 1 1 calc R U . . .
C3 C 0.76181(18) 0.2566(2) 0.7137(3) 0.0414(6) Uani 1 1 d . . . . .
H3 H 0.705800 0.227740 0.616852 0.050 Uiso 1 1 calc R U . . .
C4 C 0.78273(19) 0.10614(19) 0.9300(3) 0.0404(6) Uani 1 1 d . . . . .
H4A H 0.711229 0.102866 0.877530 0.049 Uiso 1 1 calc R U . . .
H4B H 0.812093 0.107928 1.053401 0.049 Uiso 1 1 calc R U . . .
C5 C 0.8176(3) 0.000000 0.8818(5) 0.0418(8) Uani 1 2 d S T P . .
H5A H 0.791699 -0.000001 0.759389 0.050 Uiso 1 2 calc R U P . .
H5B H 0.889490 0.000001 0.940684 0.050 Uiso 1 2 calc R U P . .
C6 C 1.000000 0.2533(2) 0.500000 0.0293(6) Uani 1 2 d S T P . .
C7 C 1.000000 0.1225(2) 0.500000 0.0273(6) Uani 1 2 d S T P . .
C8 C 0.96409(16) 0.05881(18) 0.5844(3) 0.0307(5) Uani 1 1 d . . . . .

loop_
_atom_site_aniso_label
_atom_site_aniso_U_11
_atom_site_aniso_U_22
_atom_site_aniso_U_33
_atom_site_aniso_U_23
_atom_site_aniso_U_13
_atom_site_aniso_U_12
Co1 0.0388(3) 0.0127(3) 0.0287(3) 0.000 0.0195(3) 0.000
F1 0.1016(12) 0.0297(8) 0.0819(11) -0.0030(7) 0.0799(11) 0.0039(8)
N1 0.0414(10) 0.0181(9) 0.0328(9) -0.0001(7) 0.0196(8) -0.0020(8)
N2 0.0442(10) 0.0167(9) 0.0463(11) -0.0030(8) 0.0300(9) -0.0012(8)
O1 0.1148(16) 0.0242(9) 0.0408(10) 0.0054(8) 0.0412(11) -0.0039(10)
O2 0.096(2) 0.0185(11) 0.0534(14) 0.000 0.0573(15) 0.000
C1 0.0432(12) 0.0221(11) 0.0329(11) -0.0016(9) 0.0210(10) -0.0004(9)
C2 0.0533(14) 0.0254(12) 0.0356(12) 0.0040(10) 0.0166(11) -0.0004(10)
C3 0.0433(13) 0.0266(12) 0.0429(13) -0.0021(10) 0.0143(11) -0.0017(10)
C4 0.0582(15) 0.0197(11) 0.0649(15) -0.0015(11) 0.0470(13) -0.0020(10)
C5 0.062(2) 0.0190(16) 0.067(2) 0.000 0.049(2) 0.000
C6 0.0400(16) 0.0191(15) 0.0335(16) 0.000 0.0224(14) 0.000
C7 0.0372(15) 0.0195(14) 0.0263(14) 0.000 0.0173(12) 0.000
C8 0.0460(12) 0.0233(11) 0.0349(11) -0.0017(9) 0.0297(10) 0.0026(9)

loop_
_atom_type_symbol
_atom_type_description
_atom_type_scat_dispersion_real
_atom_type_scat_dispersion_imag
_atom_type_scat_source
C C 0.0033 0.0016 'International Tables Vol C Tables 4.2.6.8 and 6.1.1.4'
H H 0.0000 0.0000 'International Tables Vol C Tables 4.2.6.8 and 6.1.1.4'
Co Co 0.3494 0.9721 'International Tables Vol C Tables 4.2.6.8 and 6.1.1.4'
F F 0.0171 0.0103 'International Tables Vol C Tables 4.2.6.8 and 6.1.1.4'
N N 0.0061 0.0033 'International Tables Vol C Tables 4.2.6.8 and 6.1.1.4'
O O 0.0106 0.0060 'International Tables Vol C Tables 4.2.6.8 and 6.1.1.4'

loop_
_geom_angle_atom_site_label_1
_geom_angle_atom_site_label_2
_geom_angle_atom_site_label_3
_geom_angle
_geom_angle_site_symmetry_1
_geom_angle_site_symmetry_3
N1 Co1 N1 180.00(10) 5_767 .
N1 Co1 N1 86.43(9) 5_767 6_565
N1 Co1 N1 93.57(9) . 6_565
N1 Co1 N1 93.57(9) 5_767 2_757
N1 Co1 N1 86.43(9) . 2_757
N1 Co1 N1 180.0 6_565 2_757
N1 Co1 O2 92.40(7) 5_767 5_767
N1 Co1 O2 87.60(7) . 5_767
N1 Co1 O2 87.60(7) 6_565 5_767
N1 Co1 O2 92.40(7) 2_757 5_767
N1 Co1 O2 87.60(7) 5_767 .
N1 Co1 O2 92.40(7) . .
N1 Co1 O2 92.40(7) 6_565 .
N1 Co1 O2 87.60(7) 2_757 .
O2 Co1 O2 180.0 5_767 .
C1 N1 C2 104.89(18) . .
C1 N1 Co1 123.98(14) . .
C2 N1 Co1 131.09(14) . .
C1 N2 C3 107.00(18) . .
C1 N2 C4 126.1(2) . .
C3 N2 C4 126.9(2) . .
Co1 O2 H2 125.0 . .
Co1 O2 H2 125.050(11) . 6_565
H2 O2 H2 108.6 . 6_565
N1 C1 N2 111.88(19) . .
N1 C1 H1 124.1 . .
N2 C1 H1 124.1 . .
C3 C2 N1 110.2(2) . .
C3 C2 H2A 124.9 . .
N1 C2 H2A 124.9 . .
C2 C3 N2 106.0(2) . .
C2 C3 H3 127.0 . .
N2 C3 H3 127.0 . .
N2 C4 C5 112.21(18) . .
N2 C4 H4A 109.2 . .
C5 C4 H4A 109.2 . .
N2 C4 H4B 109.2 . .
C5 C4 H4B 109.2 . .
H4A C4 H4B 107.9 . .
C4 C5 C4 110.3(3) 6 .
C4 C5 H5A 109.6 6 .
C4 C5 H5A 109.6 . .
C4 C5 H5B 109.6 6 .
C4 C5 H5B 109.6 . .
H5A C5 H5B 108.1 . .
O1 C6 O1 127.2(3) . 2_756
O1 C6 C7 116.39(15) . .
O1 C6 C7 116.39(15) 2_756 .
C8 C7 C8 114.9(3) 2_756 .
C8 C7 C6 122.55(13) 2_756 .
C8 C7 C6 122.54(13) . .
F1 C8 C8 117.47(11) . 6
F1 C8 C7 120.0(2) . .
C8 C8 C7 122.54(13) 6 .

loop_
_geom_bond_atom_site_label_1
_geom_bond_atom_site_label_2
_geom_bond_distance
_geom_bond_site_symmetry_2
Co1 N1 2.1467(17) 5_767
Co1 N1 2.1467(17) .
Co1 N1 2.1467(17) 6_565
Co1 N1 2.1467(17) 2_757
Co1 O2 2.155(2) 5_767
Co1 O2 2.155(2) .
F1 C8 1.343(2) .
N1 C1 1.314(3) .
N1 C2 1.373(3) .
N2 C1 1.339(3) .
N2 C3 1.368(3) .
N2 C4 1.465(3) .
O1 C6 1.223(2) .
O2 H2 0.8499 .
O2 H2 0.8500 6_565
C1 H1 0.9300 .
C2 C3 1.346(3) .
C2 H2A 0.9300 .
C3 H3 0.9300 .
C4 C5 1.513(3) .
C4 H4A 0.9700 .
C4 H4B 0.9700 .
C5 H5A 0.9700 .
C5 H5B 0.9700 .
C6 C7 1.529(4) .
C7 C8 1.386(3) 2_756
C7 C8 1.386(3) .
C8 C8 1.376(4) 6

loop_
_geom_hbond_atom_site_label_D
_geom_hbond_atom_site_label_H
_geom_hbond_atom_site_label_A
_geom_hbond_distance_DH
_geom_hbond_distance_HA
_geom_hbond_distance_DA
_geom_hbond_angle_DHA
_geom_hbond_site_symmetry_A
_geom_hbond_publ_flag
O2 H2 O1 0.85 1.89 2.731(2) 173.1 1_556 yes
C1 H1 O1 0.93 2.25 3.074(3) 147.3 1_556 yes

loop_
_geom_torsion_atom_site_label_1
_geom_torsion_atom_site_label_2
_geom_torsion_atom_site_label_3
_geom_torsion_atom_site_label_4
_geom_torsion
_geom_torsion_site_symmetry_1
_geom_torsion_site_symmetry_2
_geom_torsion_site_symmetry_3
_geom_torsion_site_symmetry_4
C2 N1 C1 N2 -0.6(2) . . . .
Co1 N1 C1 N2 177.14(13) . . . .
C3 N2 C1 N1 0.8(2) . . . .
C4 N2 C1 N1 179.28(18) . . . .
C1 N1 C2 C3 0.2(3) . . . .
Co1 N1 C2 C3 -177.34(16) . . . .
N1 C2 C3 N2 0.3(3) . . . .
C1 N2 C3 C2 -0.6(2) . . . .
C4 N2 C3 C2 -179.1(2) . . . .
C1 N2 C4 C5 -99.3(3) . . . .
C3 N2 C4 C5 78.9(3) . . . .
N2 C4 C5 C4 -176.21(18) . . . 6
O1 C6 C7 C8 43.94(16) . . . 2_756
O1 C6 C7 C8 -136.07(16) 2_756 . . 2_756
O1 C6 C7 C8 -136.06(16) . . . .
O1 C6 C7 C8 43.94(16) 2_756 . . .
C8 C7 C8 F1 -178.1(2) 2_756 . . .
C6 C7 C8 F1 1.9(2) . . . .
C8 C7 C8 C8 0.003(1) 2_756 . . 6
C6 C7 C8 C8 180.002(0) . . . 6
